data_7157261
loop_
_publ_author_name
'Zhang, Yunyang'
'Mui, Janice W.-Y.'
'Arumaperuma, Thimali'
'Lingford, James P.'
'Goddard-Borger, Ethan D'
'White, Jonathan M.'
'Williams, Spencer J.'

_publ_section_title
;
 Concise synthesis of sulfoquinovose and sulfoquinovosyl diacylglycerides,
 and development of a fluorogenic substrate for sulfoquinovosidases.
;
_journal_issue 4
_journal_name_full 'Organic &amp; biomolecular chemistry'
_journal_page_first 675
_journal_page_last 686
_journal_paper_doi 10.1039/c9ob02540e
_journal_volume 18
_journal_year 2020
_chemical_formula_sum 'C6 H13 Na O9 S'
_chemical_formula_weight 284.21
_space_group_crystal_system monoclinic
_space_group_IT_number 4
_space_group_name_Hall 'P 2yb'
_space_group_name_H-M_alt 'P 1 21 1'
_atom_sites_solution_hydrogens mixed
_audit_creation_method SHELXL-2016/6
_audit_update_record
;
2019-11-21 deposited with the CCDC.	2019-12-19 downloaded from the CCDC.
;
_cell_angle_alpha 90
_cell_angle_beta 90.38(3)
_cell_angle_gamma 90
_cell_formula_units_Z 4
_cell_length_a 6.9360(14)
_cell_length_b 15.065(3)
_cell_length_c 9.817(2)
_cell_measurement_reflns_used 2108
_cell_measurement_temperature 100.0(2)
_cell_measurement_theta_max 31.9
_cell_measurement_theta_min 2.3
_cell_volume 1025.8(4)
_computing_cell_refinement 'XDS (Kabsch, 1993)'
_computing_data_collection 'AS QEGUI'
_computing_data_reduction 'XDS (Kabsch, 1993)'
_computing_structure_refinement 'SHELXL-2016/6 (Sheldrick, 2016)'
_diffrn_ambient_temperature 100.0(2)
_diffrn_measured_fraction_theta_full 0.952
_diffrn_measured_fraction_theta_max 0.828
_diffrn_measurement_device_type 'Dectris Eiger 16M'
_diffrn_measurement_method 'Omega Scan'
_diffrn_radiation_monochromator 'Silicon Double Crystal'
_diffrn_radiation_source 'MX2 Beamline Australian Synchrotron'
_diffrn_radiation_type Synchrotron
_diffrn_radiation_wavelength 0.799895
_diffrn_reflns_av_R_equivalents 0.1237
_diffrn_reflns_av_unetI/netI 0.1140
_diffrn_reflns_Laue_measured_fraction_full 0.952
_diffrn_reflns_Laue_measured_fraction_max 0.828
_diffrn_reflns_limit_h_max 8
_diffrn_reflns_limit_h_min -8
_diffrn_reflns_limit_k_max 18
_diffrn_reflns_limit_k_min -18
_diffrn_reflns_limit_l_max 11
_diffrn_reflns_limit_l_min -11
_diffrn_reflns_number 12133
_diffrn_reflns_point_group_measured_fraction_full 0.941
_diffrn_reflns_point_group_measured_fraction_max 0.813
_diffrn_reflns_theta_full 28.680
_diffrn_reflns_theta_max 31.972
_diffrn_reflns_theta_min 2.335
_exptl_absorpt_coefficient_mu 0.542
_exptl_absorpt_correction_T_max 0.86
_exptl_absorpt_correction_T_min 0.59
_exptl_absorpt_correction_type multi-scan
_exptl_absorpt_process_details 'XDS (Kabsch, 1993)'
_exptl_crystal_colour COLOURLESS
_exptl_crystal_density_diffrn 1.840
_exptl_crystal_description prism
_exptl_crystal_F_000 592
_exptl_crystal_size_max 0.06
_exptl_crystal_size_mid 0.04
_exptl_crystal_size_min 0.02
_refine_diff_density_max 0.709
_refine_diff_density_min -0.849
_refine_diff_density_rms 0.113
_refine_ls_abs_structure_details
;
 Flack x determined using 1576 quotients [(I+)-(I-)]/[(I+)+(I-)]
 (Parsons, Flack and Wagner, Acta Cryst. B69 (2013) 249-259).
;
_refine_ls_abs_structure_Flack 0.06(5)
_refine_ls_extinction_method none
_refine_ls_goodness_of_fit_ref 1.069
_refine_ls_hydrogen_treatment mixed
_refine_ls_matrix_type full
_refine_ls_number_parameters 353
_refine_ls_number_reflns 4037
_refine_ls_number_restraints 24
_refine_ls_restrained_S_all 1.066
_refine_ls_R_factor_all 0.0739
_refine_ls_R_factor_gt 0.0713
_refine_ls_shift/su_max 0.000
_refine_ls_shift/su_mean 0.000
_refine_ls_structure_factor_coef Fsqd
_refine_ls_weighting_details 'w=1/[\s^2^(Fo^2^)+(0.0144P)^2^+3.2395P] where P=(Fo^2^+2Fc^2^)/3'
_refine_ls_weighting_scheme calc
_refine_ls_wR_factor_gt 0.1696
_refine_ls_wR_factor_ref 0.1718
_reflns_Friedel_coverage 0.894
_reflns_Friedel_fraction_full 0.929
_reflns_Friedel_fraction_max 0.797
_reflns_number_gt 3847
_reflns_number_total 4037
_reflns_threshold_expression 'I > 2\s(I)'
_cod_data_source_file c9ob02540e2.cif
_cod_data_source_block shelx_CCDC1
_cod_depositor_comments
;
The following automatic conversions were performed:

data item '_exptl_absorpt_correction_type' value 'Multi-Scan' was
changed to 'multi-scan' in accordance with the
/home/data/users/saulius/crontab/automatic-downloads/rss-feeds/RSC/lib/dictionaries/cif_core.dic
dictionary named 'cif_core.dic' version 2.4.2 last updated on
2011-04-26.

Automatic conversion script
Id: cif_fix_values 7556 2019-12-06 15:28:31Z antanas 

 Adding full bibliography for 7157260--7157261.cif.
;
_cod_original_sg_symbol_H-M 'P 21'
_cod_database_code 7157261
_shelx_shelxl_version_number 2016/6
_shelx_space_group_comment
;
The symmetry employed for this shelxl refinement is uniquely defined
by the following loop, which should always be used as a source of
symmetry information in preference to the above space-group names.
They are only intended as comments.
;

loop_
_space_group_symop_operation_xyz
'x, y, z'
'-x, y+1/2, -z'

loop_
_atom_site_label
_atom_site_type_symbol
_atom_site_fract_x
_atom_site_fract_y
_atom_site_fract_z
_atom_site_U_iso_or_equiv
_atom_site_adp_type
_atom_site_occupancy
_atom_site_site_symmetry_order
_atom_site_calc_flag
_atom_site_refinement_flags_posn
_atom_site_refinement_flags_adp
_atom_site_refinement_flags_occupancy
_atom_site_disorder_assembly
_atom_site_disorder_group
C1 C 0.2562(11) 0.4595(6) 0.9245(10) 0.0289(19) Uani 1 1 d D . . . .
H1 H 0.130813 0.486603 0.904169 0.035 Uiso 1 1 calc R U . . .
C2 C 0.2358(10) 0.3597(5) 0.9085(9) 0.0242(17) Uani 1 1 d D . . . .
H2 H 0.179762 0.346880 0.818684 0.029 Uiso 1 1 calc R U . . .
C3 C 0.4312(10) 0.3130(5) 0.9204(9) 0.0217(16) Uani 1 1 d . . . . .
H3 H 0.478120 0.317811 1.014490 0.026 Uiso 1 1 calc R U . . .
C4 C 0.5756(10) 0.3561(5) 0.8262(9) 0.0218(16) Uani 1 1 d . . . . .
H4 H 0.539729 0.344738 0.731097 0.026 Uiso 1 1 calc R U . . .
C5 C 0.5825(10) 0.4562(5) 0.8527(9) 0.0212(16) Uani 1 1 d . . . . .
H5 H 0.623418 0.467322 0.946948 0.025 Uiso 1 1 calc R U . . .
C6 C 0.7161(10) 0.5031(5) 0.7566(9) 0.0230(16) Uani 1 1 d . . . . .
H6A H 0.653426 0.507139 0.668245 0.028 Uiso 1 1 calc R U . . .
H6B H 0.830959 0.467080 0.745800 0.028 Uiso 1 1 calc R U . . .
C7 C 0.2359(12) 0.5440(6) 0.4452(11) 0.033(2) Uani 1 1 d . . . . .
C8 C 0.2560(11) 0.6434(5) 0.4166(10) 0.0244(17) Uani 1 1 d D . . . .
H8 H 0.313578 0.652757 0.326828 0.029 Uiso 1 1 calc R U . . .
C9 C 0.0610(10) 0.6888(5) 0.4234(9) 0.0233(16) Uani 1 1 d D . . . .
H9 H 0.013301 0.686296 0.517050 0.028 Uiso 1 1 calc R U . . .
C10 C -0.0813(11) 0.6421(5) 0.3292(9) 0.0228(16) Uani 1 1 d . . . . .
H10 H -0.048119 0.653484 0.233875 0.027 Uiso 1 1 calc R U . . .
C11 C -0.0821(11) 0.5421(5) 0.3572(9) 0.0232(16) Uani 1 1 d . . . . .
H11 H -0.125446 0.531367 0.450531 0.028 Uiso 1 1 calc R U . . .
C12 C -0.2117(11) 0.4926(5) 0.2590(9) 0.0235(16) Uani 1 1 d . . . . .
H12A H -0.152241 0.491823 0.169806 0.028 Uiso 1 1 calc R U . . .
H12B H -0.333443 0.523860 0.250817 0.028 Uiso 1 1 calc R U . . .
O1 O 0.3931(7) 0.4939(4) 0.8298(7) 0.0251(12) Uani 1 1 d . . . . .
O2 O 0.3021(9) 0.4782(5) 1.0567(7) 0.0342(15) Uani 1 1 d D . . . .
O3 O 0.1172(8) 0.3225(4) 1.0092(7) 0.0305(14) Uani 1 1 d D . . . .
O4 O 0.4163(7) 0.2215(4) 0.8846(6) 0.0231(12) Uani 1 1 d D . . . .
O5 O 0.7624(8) 0.3191(4) 0.8549(7) 0.0261(13) Uani 1 1 d D . . . .
O6 O 0.8148(8) 0.6095(4) 0.9558(6) 0.0276(12) Uani 1 1 d . . . . .
O7 O 0.9680(8) 0.6284(4) 0.7380(7) 0.0296(13) Uani 1 1 d . . . . .
O8 O 0.6362(9) 0.6733(4) 0.7667(8) 0.0360(16) Uani 1 1 d . . . . .
O9 O 0.1095(7) 0.5081(4) 0.3417(7) 0.0272(13) Uani 1 1 d . . . . .
O10 O 0.4071(12) 0.5070(6) 0.4424(11) 0.0294(19) Uani 0.659(12) 1 d D . P A 1
O10A O 0.216(2) 0.5208(12) 0.555(2) 0.0294(19) Uani 0.341(12) 1 d . . P A 2
O11 O 0.3765(8) 0.6823(4) 0.5211(7) 0.0311(14) Uani 1 1 d D . . . .
O12 O 0.0718(7) 0.7788(4) 0.3808(6) 0.0218(11) Uani 1 1 d D . . . .
O13 O -0.2709(7) 0.6773(4) 0.3584(7) 0.0251(13) Uani 1 1 d D . . . .
O14 O -0.0910(8) 0.3272(4) 0.2774(7) 0.0314(14) Uani 1 1 d . . . . .
O15 O -0.2850(8) 0.3855(4) 0.4579(7) 0.0287(13) Uani 1 1 d . . . . .
O16 O -0.4292(8) 0.3531(4) 0.2393(7) 0.0304(13) Uani 1 1 d . . . . .
O17 O 0.3137(8) 0.3375(5) 0.4853(7) 0.0345(15) Uani 1 1 d D . . . .
O18 O 0.2073(9) 0.6559(4) 0.9993(7) 0.0302(14) Uani 1 1 d D . . . .
Na2 Na 0.2323(5) 0.3567(3) 0.2418(4) 0.0407(10) Uani 1 1 d D . . . .
Na1 Na 0.2959(5) 0.6716(4) 0.7642(5) 0.0519(13) Uani 1 1 d D . . . .
S1 S -0.2567(2) 0.38082(12) 0.3120(2) 0.0225(4) Uani 1 1 d . . . . .
S2 S 0.7878(2) 0.61200(12) 0.8081(2) 0.0229(4) Uani 1 1 d . . . . .
H12 H 0.145(12) 0.807(2) 0.431(6) 0.034 Uiso 1 1 d D U . . .
H13 H -0.320(12) 0.678(7) 0.282(4) 0.02(2) Uiso 1 1 d D . . . .
H3A H 0.004(2) 0.323(6) 0.985(5) 0.02(2) Uiso 1 1 d D . . . .
H18B H 0.242(15) 0.694(5) 1.054(4) 0.06(4) Uiso 1 1 d D . . . .
H4A H 0.361(12) 0.200(6) 0.951(6) 0.01(2) Uiso 1 1 d D . . . .
H5A H 0.840(12) 0.311(8) 0.793(8) 0.03(3) Uiso 1 1 d D . . . .
H18A H 0.094(4) 0.652(9) 1.020(4) 0.10(7) Uiso 1 1 d D . . . .
H17A H 0.25(2) 0.370(10) 0.537(4) 0.153 Uiso 1 1 d D U . . .
H17B H 0.424(10) 0.353(13) 0.505(5) 0.153 Uiso 1 1 d D U . . .
H2A H 0.25(4) 0.524(12) 1.088(11) 0.153 Uiso 0.659(12) 1 d D U P . .
H10A H 0.41(3) 0.456(6) 0.41(3) 0.153 Uiso 1 1 d D U . . .
H11A H 0.4896(19) 0.674(16) 0.500(14) 0.153 Uiso 1 1 d D U . . .

loop_
_atom_site_aniso_label
_atom_site_aniso_U_11
_atom_site_aniso_U_22
_atom_site_aniso_U_33
_atom_site_aniso_U_23
_atom_site_aniso_U_13
_atom_site_aniso_U_12
C1 0.017(4) 0.021(4) 0.048(6) 0.000(4) 0.005(3) 0.003(3)
C2 0.009(3) 0.023(4) 0.041(5) -0.001(3) 0.001(3) 0.000(3)
C3 0.013(3) 0.016(4) 0.036(5) -0.004(3) -0.002(3) 0.001(3)
C4 0.009(3) 0.018(4) 0.038(5) -0.002(3) -0.003(3) -0.003(3)
C5 0.007(3) 0.014(3) 0.043(5) -0.002(3) -0.002(3) -0.004(3)
C6 0.011(3) 0.025(4) 0.033(5) -0.004(3) 0.000(3) -0.002(3)
C7 0.024(4) 0.021(4) 0.053(7) 0.005(4) -0.015(4) -0.002(3)
C8 0.013(3) 0.016(4) 0.044(5) -0.002(3) -0.009(3) -0.002(3)
C9 0.013(3) 0.017(4) 0.040(5) 0.002(3) 0.000(3) -0.003(3)
C10 0.013(3) 0.017(3) 0.038(5) 0.000(3) 0.003(3) 0.003(3)
C11 0.015(3) 0.017(4) 0.037(5) 0.002(3) 0.001(3) -0.001(3)
C12 0.014(3) 0.023(4) 0.033(5) -0.002(3) -0.007(3) 0.000(3)
O1 0.011(2) 0.015(3) 0.050(4) 0.001(2) 0.003(2) -0.0001(19)
O2 0.030(3) 0.032(4) 0.040(4) -0.001(3) 0.002(3) 0.003(3)
O3 0.015(3) 0.028(3) 0.049(4) 0.001(3) 0.000(2) -0.002(2)
O4 0.015(2) 0.018(3) 0.036(4) 0.000(2) 0.001(2) -0.003(2)
O5 0.012(3) 0.027(3) 0.039(4) 0.002(3) 0.003(2) 0.003(2)
O6 0.025(3) 0.018(3) 0.040(4) -0.002(2) 0.000(2) -0.001(2)
O7 0.024(3) 0.028(3) 0.037(4) -0.001(2) -0.006(2) -0.008(2)
O8 0.024(3) 0.022(3) 0.063(5) 0.004(3) -0.014(3) 0.005(2)
O9 0.013(3) 0.021(3) 0.047(4) -0.005(2) -0.009(2) 0.000(2)
O10 0.011(4) 0.019(4) 0.058(6) -0.002(3) 0.001(3) 0.007(3)
O10A 0.011(4) 0.019(4) 0.058(6) -0.002(3) 0.001(3) 0.007(3)
O11 0.018(3) 0.021(3) 0.054(4) 0.000(3) -0.015(3) -0.007(2)
O12 0.018(3) 0.014(3) 0.033(3) 0.001(2) -0.004(2) -0.002(2)
O13 0.010(2) 0.024(3) 0.041(4) 0.004(2) -0.003(2) 0.002(2)
O14 0.020(3) 0.022(3) 0.052(4) -0.006(3) 0.006(2) 0.002(2)
O15 0.024(3) 0.016(3) 0.046(4) 0.000(2) -0.004(2) -0.007(2)
O16 0.019(3) 0.029(3) 0.044(4) -0.004(3) -0.002(2) -0.012(2)
O17 0.017(3) 0.036(4) 0.051(4) 0.008(3) 0.002(3) 0.001(3)
O18 0.018(3) 0.025(3) 0.047(4) -0.004(3) 0.001(2) -0.004(2)
Na2 0.0146(15) 0.064(3) 0.044(2) -0.0079(19) -0.0017(14) 0.0014(16)
Na1 0.0150(17) 0.086(4) 0.055(3) 0.028(2) 0.0016(16) 0.0029(19)
S1 0.0131(8) 0.0149(8) 0.0394(12) -0.0019(7) -0.0008(7) -0.0021(7)
S2 0.0148(8) 0.0154(8) 0.0384(12) -0.0001(7) -0.0029(7) -0.0011(7)

loop_
_atom_type_symbol
_atom_type_description
_atom_type_scat_dispersion_real
_atom_type_scat_dispersion_imag
_atom_type_scat_source
C C 0.0047 0.0022 'International Tables Vol C Tables 4.2.6.8 and 6.1.1.4'
H H 0.0000 0.0000 'International Tables Vol C Tables 4.2.6.8 and 6.1.1.4'
O O 0.0150 0.0081 'International Tables Vol C Tables 4.2.6.8 and 6.1.1.4'
Na Na 0.0466 0.0330 'International Tables Vol C Tables 4.2.6.8 and 6.1.1.4'
S S 0.1523 0.1592 'International Tables Vol C Tables 4.2.6.8 and 6.1.1.4'

loop_
_geom_angle_atom_site_label_1
_geom_angle_atom_site_label_2
_geom_angle_atom_site_label_3
_geom_angle
_geom_angle_site_symmetry_1
_geom_angle_site_symmetry_3
O2 C1 O1 113.1(7) . .
O2 C1 C2 108.9(8) . .
O1 C1 C2 110.7(7) . .
O2 C1 H1 108.0 . .
O1 C1 H1 108.0 . .
C2 C1 H1 108.0 . .
O3 C2 C1 112.1(7) . .
O3 C2 C3 106.5(7) . .
C1 C2 C3 111.4(6) . .
O3 C2 H2 108.9 . .
C1 C2 H2 108.9 . .
C3 C2 H2 108.9 . .
O4 C3 C4 108.1(6) . .
O4 C3 C2 111.3(6) . .
C4 C3 C2 110.2(7) . .
O4 C3 H3 109.1 . .
C4 C3 H3 109.1 . .
C2 C3 H3 109.1 . .
O5 C4 C3 108.3(6) . .
O5 C4 C5 108.8(6) . .
C3 C4 C5 109.8(6) . .
O5 C4 H4 110.0 . .
C3 C4 H4 110.0 . .
C5 C4 H4 110.0 . .
O1 C5 C6 106.3(6) . .
O1 C5 C4 109.4(5) . .
C6 C5 C4 112.0(7) . .
O1 C5 H5 109.7 . .
C6 C5 H5 109.7 . .
C4 C5 H5 109.7 . .
C5 C6 S2 115.2(6) . .
C5 C6 H6A 108.5 . .
S2 C6 H6A 108.5 . .
C5 C6 H6B 108.5 . .
S2 C6 H6B 108.5 . .
H6A C6 H6B 107.5 . .
O10A C7 O9 118.2(12) . .
O10 C7 O9 111.8(9) . .
O10A C7 C8 119.0(13) . .
O10 C7 C8 109.2(8) . .
O9 C7 C8 107.1(7) . .
O11 C8 C9 107.4(7) . .
O11 C8 C7 108.6(7) . .
C9 C8 C7 110.5(7) . .
O11 C8 H8 110.1 . .
C9 C8 H8 110.1 . .
C7 C8 H8 110.1 . .
O12 C9 C8 111.6(6) . .
O12 C9 C10 107.3(6) . .
C8 C9 C10 109.9(7) . .
O12 C9 H9 109.3 . .
C8 C9 H9 109.3 . .
C10 C9 H9 109.3 . .
O13 C10 C9 107.3(7) . .
O13 C10 C11 108.7(6) . .
C9 C10 C11 110.4(7) . .
O13 C10 H10 110.1 . .
C9 C10 H10 110.1 . .
C11 C10 H10 110.1 . .
O9 C11 C12 107.7(6) . .
O9 C11 C10 109.2(6) . .
C12 C11 C10 112.0(7) . .
O9 C11 H11 109.3 . .
C12 C11 H11 109.3 . .
C10 C11 H11 109.3 . .
C11 C12 S1 112.5(6) . .
C11 C12 H12A 109.1 . .
S1 C12 H12A 109.1 . .
C11 C12 H12B 109.1 . .
S1 C12 H12B 109.1 . .
H12A C12 H12B 107.8 . .
C1 O1 C5 111.3(6) . .
C1 O1 Na1 109.4(4) . .
C5 O1 Na1 128.3(4) . .
C1 O2 Na2 118.1(5) . 1_556
C1 O2 H2A 115(2) . .
Na2 O2 H2A 104(10) 1_556 .
C2 O3 Na2 112.4(5) . 1_556
C2 O3 H3A 111(2) . .
Na2 O3 H3A 124(5) 1_556 .
C3 O4 H4A 102(7) . .
C4 O5 H5A 120(8) . .
S2 O7 Na1 145.2(4) . 1_655
S2 O8 Na1 135.8(4) . .
S2 O8 Na2 112.6(3) . 2_656
Na1 O8 Na2 108.9(3) . 2_656
C11 O9 C7 110.5(6) . .
C11 O9 Na2 130.8(4) . .
C7 O9 Na2 113.1(5) . .
C7 O10 H10A 117(10) . .
C8 O11 Na1 121.9(5) . .
C8 O11 H11A 108.1(19) . .
Na1 O11 H11A 117(10) . .
C9 O12 H12 110.1(19) . .
C10 O13 H13 101(6) . .
S1 O14 Na2 134.5(4) . .
S1 O14 Na1 95.7(3) . 2_546
Na2 O14 Na1 129.5(3) . 2_546
S1 O16 Na2 144.0(4) . 1_455
S1 O16 Na1 90.9(3) . 2_546
Na2 O16 Na1 110.0(2) 1_455 2_546
Na2 O17 H17A 115(3) . .
Na2 O17 H17B 114(3) . .
H17A O17 H17B 100(2) . .
Na1 O18 H18B 119(3) . .
Na1 O18 H18A 120(3) . .
H18B O18 H18A 99(2) . .
O14 Na2 O16 165.2(3) . 1_655
O14 Na2 O3 78.0(2) . 1_554
O16 Na2 O3 107.6(3) 1_655 1_554
O14 Na2 O17 92.7(3) . .
O16 Na2 O17 77.6(2) 1_655 .
O3 Na2 O17 160.3(3) 1_554 .
O14 Na2 O9 78.1(2) . .
O16 Na2 O9 110.5(2) 1_655 .
O3 Na2 O9 115.0(3) 1_554 .
O17 Na2 O9 79.2(2) . .
O14 Na2 O2 114.9(3) . 1_554
O16 Na2 O2 79.6(2) 1_655 1_554
O3 Na2 O2 64.2(2) 1_554 1_554
O17 Na2 O2 135.1(3) . 1_554
O9 Na2 O2 73.4(2) . 1_554
O14 Na2 O8 97.3(3) . 2_646
O16 Na2 O8 70.4(2) 1_655 2_646
O3 Na2 O8 82.8(2) 1_554 2_646
O17 Na2 O8 81.2(3) . 2_646
O9 Na2 O8 159.6(3) . 2_646
O2 Na2 O8 125.6(2) 1_554 2_646
O14 Na2 H10A 119(5) . .
O16 Na2 H10A 62(5) 1_655 .
O3 Na2 H10A 152(6) 1_554 .
O17 Na2 H10A 48(6) . .
O9 Na2 H10A 54(4) . .
O2 Na2 H10A 87(6) 1_554 .
O8 Na2 H10A 115(4) 2_646 .
O8 Na1 O7 163.7(4) . 1_455
O8 Na1 O18 104.7(3) . .
O7 Na1 O18 80.0(2) 1_455 .
O8 Na1 O11 77.0(3) . .
O7 Na1 O11 97.8(3) 1_455 .
O18 Na1 O11 177.4(3) . .
O8 Na1 O14 120.3(3) . 2_556
O7 Na1 O14 74.1(2) 1_455 2_556
O18 Na1 O14 95.2(3) . 2_556
O11 Na1 O14 85.5(2) . 2_556
O8 Na1 O1 76.8(2) . .
O7 Na1 O1 89.6(2) 1_455 .
O18 Na1 O1 75.6(2) . .
O11 Na1 O1 103.1(3) . .
O14 Na1 O1 162.6(2) 2_556 .
O8 Na1 O16 70.7(2) . 2_556
O7 Na1 O16 124.3(3) 1_455 2_556
O18 Na1 O16 100.8(3) . 2_556
O11 Na1 O16 81.5(2) . 2_556
O14 Na1 O16 50.26(19) 2_556 2_556
O1 Na1 O16 145.3(2) . 2_556
O8 Na1 S1 94.2(2) . 2_556
O7 Na1 S1 99.3(2) 1_455 2_556
O18 Na1 S1 107.1(2) . 2_556
O11 Na1 S1 74.49(19) . 2_556
O14 Na1 S1 26.29(13) 2_556 2_556
O1 Na1 S1 171.03(17) . 2_556
O16 Na1 S1 26.50(12) 2_556 2_556
O14 S1 O15 111.9(4) . .
O14 S1 O16 112.2(4) . .
O15 S1 O16 112.6(3) . .
O14 S1 C12 108.4(4) . .
O15 S1 C12 105.5(4) . .
O16 S1 C12 105.8(4) . .
O14 S1 Na1 58.0(3) . 2_546
O15 S1 Na1 105.2(3) . 2_546
O16 S1 Na1 62.6(3) . 2_546
C12 S1 Na1 149.3(3) . 2_546
O7 S2 O8 112.5(4) . .
O7 S2 O6 111.7(3) . .
O8 S2 O6 112.4(4) . .
O7 S2 C6 105.1(4) . .
O8 S2 C6 107.7(4) . .
O6 S2 C6 106.9(4) . .

loop_
_geom_bond_atom_site_label_1
_geom_bond_atom_site_label_2
_geom_bond_distance
_geom_bond_site_symmetry_2
C1 O2 1.364(12) .
C1 O1 1.431(10) .
C1 C2 1.519(12) .
C1 H1 0.9800 .
C2 O3 1.407(11) .
C2 C3 1.531(10) .
C2 H2 0.9800 .
C3 O4 1.425(9) .
C3 C4 1.514(11) .
C3 H3 0.9800 .
C4 O5 1.436(9) .
C4 C5 1.531(10) .
C4 H4 0.9800 .
C5 O1 1.447(9) .
C5 C6 1.502(11) .
C5 H5 0.9800 .
C6 S2 1.787(8) .
C6 H6A 0.9700 .
C6 H6B 0.9700 .
C7 O10A 1.14(2) .
C7 O10 1.312(12) .
C7 O9 1.443(11) .
C7 C8 1.530(12) .
C8 O11 1.443(10) .
C8 C9 1.517(10) .
C8 H8 0.9800 .
C9 O12 1.422(9) .
C9 C10 1.521(11) .
C9 H9 0.9800 .
C10 O13 1.449(9) .
C10 C11 1.532(11) .
C10 H10 0.9800 .
C11 O9 1.433(9) .
C11 C12 1.510(11) .
C11 H11 0.9800 .
C12 S1 1.790(8) .
C12 H12A 0.9700 .
C12 H12B 0.9700 .
O1 Na1 2.833(7) .
O2 Na2 2.627(8) 1_556
O2 H2A 0.821(15) .
O3 Na2 2.468(8) 1_556
O3 H3A 0.821(15) .
O4 H4A 0.820(15) .
O5 H5A 0.823(15) .
O6 S2 1.461(7) .
O7 S2 1.452(6) .
O7 Na1 2.377(7) 1_655
O8 S2 1.455(6) .
O8 Na1 2.360(7) .
O8 Na2 2.910(8) 2_656
O9 Na2 2.627(7) .
O10 H10A 0.821(15) .
O11 Na1 2.460(9) .
O11 H11A 0.821(15) .
O12 H12 0.823(13) .
O13 H13 0.821(15) .
O14 S1 1.447(6) .
O14 Na2 2.314(7) .
O14 Na1 2.771(8) 2_546
O15 S1 1.449(7) .
O16 S1 1.451(6) .
O16 Na2 2.349(6) 1_455
O16 Na1 2.887(9) 2_546
O17 Na2 2.469(8) .
O17 H17A 0.817(15) .
O17 H17B 0.819(15) .
O18 Na1 2.404(8) .
O18 H18B 0.820(15) .
O18 H18A 0.818(15) .
Na2 H10A 2.57(16) .
Na1 S1 3.251(6) 2_556

loop_
_geom_hbond_atom_site_label_D
_geom_hbond_atom_site_label_H
_geom_hbond_atom_site_label_A
_geom_hbond_distance_DH
_geom_hbond_distance_HA
_geom_hbond_distance_DA
_geom_hbond_angle_DHA
_geom_hbond_site_symmetry_A
C3 H3 O16 0.98 2.35 3.326(11) 170.6 1_656
C9 H9 O7 0.98 2.36 3.287(11) 157.5 1_455
C12 H12B O10 0.97 2.62 3.216(12) 119.7 1_455
O12 H12 O15 0.823(13) 1.876(12) 2.692(8) 171(6) 2_556
O12 H12 S1 0.823(13) 2.86(4) 3.613(6) 153(8) 2_556
O13 H13 O4 0.821(15) 1.88(4) 2.669(9) 161(10) 2_556
O3 H3A O5 0.821(15) 2.10(3) 2.882(9) 159(5) 1_455
O18 H18B O4 0.820(15) 2.48(9) 3.009(8) 123(9) 2_657
O18 H18B O5 0.820(15) 2.09(6) 2.852(9) 155(11) 2_657
O4 H4A O6 0.820(15) 2.06(5) 2.812(8) 153(9) 2_647
O4 H4A S2 0.820(15) 2.91(2) 3.726(6) 172(8) 2_647
O5 H5A O12 0.823(15) 1.88(4) 2.660(9) 158(11) 2_646
O18 H18A O6 0.818(15) 2.13(4) 2.840(8) 146(6) 1_455
O18 H18A S2 0.818(15) 3.02(4) 3.515(7) 121(4) 1_455
O17 H17A O10A 0.817(15) 2.30(13) 2.924(18) 134(16) .
O17 H17B O15 0.819(15) 2.13(4) 2.889(8) 154(7) 1_655
O17 H17B S1 0.819(15) 2.95(6) 3.502(6) 126(6) 1_655
C3 H3 O16 0.98 2.35 3.326(11) 170.6 1_656
C9 H9 O7 0.98 2.36 3.287(11) 157.5 1_455
C12 H12B O10 0.97 2.62 3.216(12) 119.7 1_455
O12 H12 O15 0.823(13) 1.876(12) 2.692(8) 171(6) 2_556
O12 H12 S1 0.823(13) 2.86(4) 3.613(6) 153(8) 2_556
O13 H13 O4 0.821(15) 1.88(4) 2.669(9) 161(10) 2_556
O3 H3A O5 0.821(15) 2.10(3) 2.882(9) 159(5) 1_455
O18 H18B O4 0.820(15) 2.48(9) 3.009(8) 123(9) 2_657
O18 H18B O5 0.820(15) 2.09(6) 2.852(9) 155(11) 2_657
O4 H4A O6 0.820(15) 2.06(5) 2.812(8) 153(9) 2_647
O4 H4A S2 0.820(15) 2.91(2) 3.726(6) 172(8) 2_647
O5 H5A O12 0.823(15) 1.88(4) 2.660(9) 158(11) 2_646
O18 H18A O6 0.818(15) 2.13(4) 2.840(8) 146(6) 1_455
O18 H18A S2 0.818(15) 3.02(4) 3.515(7) 121(4) 1_455
O17 H17A O10A 0.817(15) 2.30(13) 2.924(18) 134(16) .
O17 H17B O15 0.819(15) 2.13(4) 2.889(8) 154(7) 1_655
O17 H17B S1 0.819(15) 2.95(6) 3.502(6) 126(6) 1_655
O2 H2A O18 0.821(15) 2.20(17) 2.812(9) 132(20) .
O10 H10A O15 0.821(15) 2.4(2) 2.816(10) 113(19) 1_655
O10 H10A O16 0.821(15) 2.56(15) 3.267(12) 145(23) 1_655
O10 H10A O17 0.821(15) 2.04(19) 2.669(12) 133(24) .
O10 H10A S1 0.821(15) 2.7(2) 3.276(9) 124(20) 1_655
C3 H3 O16 0.98 2.35 3.326(11) 170.6 1_656
C9 H9 O7 0.98 2.36 3.287(11) 157.5 1_455
C12 H12B O10 0.97 2.62 3.216(12) 119.7 1_455
O12 H12 O15 0.823(13) 1.876(12) 2.692(8) 171(6) 2_556
O12 H12 S1 0.823(13) 2.86(4) 3.613(6) 153(8) 2_556
O13 H13 O4 0.821(15) 1.88(4) 2.669(9) 161(10) 2_556
O3 H3A O5 0.821(15) 2.10(3) 2.882(9) 159(5) 1_455
O18 H18B O4 0.820(15) 2.48(9) 3.009(8) 123(9) 2_657
O18 H18B O5 0.820(15) 2.09(6) 2.852(9) 155(11) 2_657
O4 H4A O6 0.820(15) 2.06(5) 2.812(8) 153(9) 2_647
O4 H4A S2 0.820(15) 2.91(2) 3.726(6) 172(8) 2_647
O5 H5A O12 0.823(15) 1.88(4) 2.660(9) 158(11) 2_646
O18 H18A O6 0.818(15) 2.13(4) 2.840(8) 146(6) 1_455
O18 H18A S2 0.818(15) 3.02(4) 3.515(7) 121(4) 1_455
O17 H17A O10A 0.817(15) 2.30(13) 2.924(18) 134(16) .
O17 H17B O15 0.819(15) 2.13(4) 2.889(8) 154(7) 1_655
O17 H17B S1 0.819(15) 2.95(6) 3.502(6) 126(6) 1_655
O2 H2A O18 0.821(15) 2.20(17) 2.812(9) 132(20) .
O10 H10A O15 0.821(15) 2.4(2) 2.816(10) 113(19) 1_655
O10 H10A O16 0.821(15) 2.56(15) 3.267(12) 145(23) 1_655
O10 H10A O17 0.821(15) 2.04(19) 2.669(12) 133(24) .
O10 H10A S1 0.821(15) 2.7(2) 3.276(9) 124(20) 1_655
O11 H11A O13 0.821(15) 2.17(9) 2.931(9) 153(19) 1_655
C3 H3 O16 0.98 2.35 3.326(11) 170.6 1_656
C9 H9 O7 0.98 2.36 3.287(11) 157.5 1_455
C12 H12B O10 0.97 2.62 3.216(12) 119.7 1_455
O12 H12 O15 0.823(13) 1.876(12) 2.692(8) 171(6) 2_556
O12 H12 S1 0.823(13) 2.86(4) 3.613(6) 153(8) 2_556
O13 H13 O4 0.821(15) 1.88(4) 2.669(9) 161(10) 2_556
O3 H3A O5 0.821(15) 2.10(3) 2.882(9) 159(5) 1_455
O18 H18B O4 0.820(15) 2.48(9) 3.009(8) 123(9) 2_657
O18 H18B O5 0.820(15) 2.09(6) 2.852(9) 155(11) 2_657
O4 H4A O6 0.820(15) 2.06(5) 2.812(8) 153(9) 2_647
O4 H4A S2 0.820(15) 2.91(2) 3.726(6) 172(8) 2_647
O5 H5A O12 0.823(15) 1.88(4) 2.660(9) 158(11) 2_646
O18 H18A O6 0.818(15) 2.13(4) 2.840(8) 146(6) 1_455
O18 H18A S2 0.818(15) 3.02(4) 3.515(7) 121(4) 1_455
O17 H17A O10A 0.817(15) 2.30(13) 2.924(18) 134(16) .
O17 H17B O15 0.819(15) 2.13(4) 2.889(8) 154(7) 1_655
O17 H17B S1 0.819(15) 2.95(6) 3.502(6) 126(6) 1_655
O2 H2A O18 0.821(15) 2.20(17) 2.812(9) 132(20) .
O10 H10A O15 0.821(15) 2.4(2) 2.816(10) 113(19) 1_655
O10 H10A O16 0.821(15) 2.56(15) 3.267(12) 145(23) 1_655
O10 H10A O17 0.821(15) 2.04(19) 2.669(12) 133(24) .
O10 H10A S1 0.821(15) 2.7(2) 3.276(9) 124(20) 1_655
O11 H11A O13 0.821(15) 2.17(9) 2.931(9) 153(19) 1_655

loop_
_geom_torsion_atom_site_label_1
_geom_torsion_atom_site_label_2
_geom_torsion_atom_site_label_3
_geom_torsion_atom_site_label_4
_geom_torsion
_geom_torsion_site_symmetry_1
_geom_torsion_site_symmetry_4
O2 C1 C2 O3 49.0(9) . .
O1 C1 C2 O3 173.9(6) . .
O2 C1 C2 C3 -70.3(9) . .
O1 C1 C2 C3 54.6(10) . .
O3 C2 C3 O4 66.5(9) . .
C1 C2 C3 O4 -171.0(7) . .
O3 C2 C3 C4 -173.6(7) . .
C1 C2 C3 C4 -51.0(10) . .
O4 C3 C4 O5 -66.4(8) . .
C2 C3 C4 O5 171.8(6) . .
O4 C3 C4 C5 174.9(6) . .
C2 C3 C4 C5 53.1(9) . .
O5 C4 C5 O1 -177.6(7) . .
C3 C4 C5 O1 -59.3(9) . .
O5 C4 C5 C6 64.7(9) . .
C3 C4 C5 C6 -176.9(7) . .
O1 C5 C6 S2 77.7(7) . .
C4 C5 C6 S2 -162.8(5) . .
O10A C7 C8 O11 40.7(14) . .
O10 C7 C8 O11 -60.7(11) . .
O9 C7 C8 O11 178.1(7) . .
O10A C7 C8 C9 -76.9(13) . .
O10 C7 C8 C9 -178.3(9) . .
O9 C7 C8 C9 60.5(10) . .
O11 C8 C9 O12 68.9(9) . .
C7 C8 C9 O12 -172.8(7) . .
O11 C8 C9 C10 -172.1(7) . .
C7 C8 C9 C10 -53.8(10) . .
O12 C9 C10 O13 -68.8(8) . .
C8 C9 C10 O13 169.7(7) . .
O12 C9 C10 C11 172.9(6) . .
C8 C9 C10 C11 51.4(9) . .
O13 C10 C11 O9 -174.3(7) . .
C9 C10 C11 O9 -56.9(9) . .
O13 C10 C11 C12 66.5(9) . .
C9 C10 C11 C12 -176.1(7) . .
O9 C11 C12 S1 73.0(7) . .
C10 C11 C12 S1 -167.0(5) . .
O2 C1 O1 C5 61.0(9) . .
C2 C1 O1 C5 -61.5(9) . .
O2 C1 O1 Na1 -86.4(7) . .
C2 C1 O1 Na1 151.1(6) . .
C6 C5 O1 C1 -175.0(7) . .
C4 C5 O1 C1 63.9(9) . .
C6 C5 O1 Na1 -35.4(9) . .
C4 C5 O1 Na1 -156.5(5) . .
O1 C1 O2 Na2 -142.5(5) . 1_556
C2 C1 O2 Na2 -19.0(8) . 1_556
C1 C2 O3 Na2 -56.3(8) . 1_556
C3 C2 O3 Na2 65.8(7) . 1_556
C12 C11 O9 C7 -172.3(7) . .
C10 C11 O9 C7 65.9(9) . .
C12 C11 O9 Na2 -21.2(9) . .
C10 C11 O9 Na2 -143.0(6) . .
O10A C7 O9 C11 70.7(13) . .
O10 C7 O9 C11 173.3(8) . .
C8 C7 O9 C11 -67.2(9) . .
O10A C7 O9 Na2 -85.9(13) . .
O10 C7 O9 Na2 16.8(10) . .
C8 C7 O9 Na2 136.3(6) . .
C9 C8 O11 Na1 62.1(8) . .
C7 C8 O11 Na1 -57.5(8) . .
Na2 O14 S1 O15 -91.5(6) . .
Na1 O14 S1 O15 94.8(3) 2_546 .
Na2 O14 S1 O16 140.9(5) . .
Na1 O14 S1 O16 -32.8(4) 2_546 .
Na2 O14 S1 C12 24.4(7) . .
Na1 O14 S1 C12 -149.3(3) 2_546 .
Na2 O14 S1 Na1 173.7(7) . 2_546
Na2 O16 S1 O14 158.3(6) 1_455 .
Na1 O16 S1 O14 31.2(4) 2_546 .
Na2 O16 S1 O15 31.1(8) 1_455 .
Na1 O16 S1 O15 -96.0(3) 2_546 .
Na2 O16 S1 C12 -83.6(7) 1_455 .
Na1 O16 S1 C12 149.2(3) 2_546 .
Na2 O16 S1 Na1 127.1(7) 1_455 2_546
C11 C12 S1 O14 -79.1(7) . .
C11 C12 S1 O15 40.9(6) . .
C11 C12 S1 O16 160.4(6) . .
C11 C12 S1 Na1 -136.9(5) . 2_546
Na1 O7 S2 O8 116.1(7) 1_655 .
Na1 O7 S2 O6 -11.4(8) 1_655 .
Na1 O7 S2 C6 -127.0(7) 1_655 .
Na1 O8 S2 O7 155.6(6) . .
Na2 O8 S2 O7 -46.0(5) 2_656 .
Na1 O8 S2 O6 -77.3(7) . .
Na2 O8 S2 O6 81.1(4) 2_656 .
Na1 O8 S2 C6 40.2(8) . .
Na2 O8 S2 C6 -161.4(4) 2_656 .
C5 C6 S2 O7 156.8(6) . .
C5 C6 S2 O8 -83.1(7) . .
C5 C6 S2 O6 37.9(7) . .
